data_7715734
loop_
_publ_author_name
'Dombrowski, James P.'
'Kalendra, Vidmantas'
'Ziegler, Micah S.'
'Lakshmi, K. V.'
'Bell, Alexis T.'
'Tilley, T. Don'

_publ_section_title
;
 M-Ge-Si thermolytic molecular precursors and models for germanium-doped
 transition metal sites on silica.
;
_journal_issue 17
_journal_name_full 'Dalton transactions (Cambridge, England : 2003)'
_journal_page_first 7340
_journal_page_last 7349
_journal_paper_doi 10.1039/d4dt00644e
_journal_volume 53
_journal_year 2024
_chemical_formula_sum 'C84 H186 Ge2 Mn O29 Si6'
_chemical_formula_weight 2028.98
_chemical_name_common jpd02011
_space_group_crystal_system triclinic
_space_group_IT_number 2
_space_group_name_Hall '-P 1'
_space_group_name_H-M_alt 'P -1'
_atom_sites_solution_hydrogens geom
_audit_creation_method SHELXL-2018/3
_audit_update_record
;
2024-02-12 deposited with the CCDC.	2024-04-03 downloaded from the CCDC.
;
_cell_angle_alpha 83.134(2)
_cell_angle_beta 85.2350(10)
_cell_angle_gamma 61.8630(10)
_cell_formula_units_Z 2
_cell_length_a 13.3270(10)
_cell_length_b 13.9090(10)
_cell_length_c 34.6950(10)
_cell_measurement_reflns_used 9916
_cell_measurement_temperature 293(2)
_cell_measurement_theta_max 25.38
_cell_measurement_theta_min 2.64
_cell_volume 5627.9(6)
_computing_cell_refinement 'Bruker SAINT'
_computing_data_collection 'Bruker APEX2'
_computing_data_reduction 'Bruker SAINT'
_computing_molecular_graphics ORTEP-32
_computing_publication_material WinGX
_computing_structure_refinement 'SHELXL-2018/3 (Sheldrick, 2018)'
_computing_structure_solution SHELXT
_diffrn_ambient_temperature 293(2)
_diffrn_detector_area_resol_mean 8.366
_diffrn_measured_fraction_theta_full 0.870
_diffrn_measured_fraction_theta_max 0.866
_diffrn_measurement_device_type 'Bruker APEX-II CCD'
_diffrn_measurement_method 'phi and omega scans'
_diffrn_radiation_type MoK\a
_diffrn_radiation_wavelength 0.71073
_diffrn_reflns_av_R_equivalents 0.0355
_diffrn_reflns_av_unetI/netI 0.0807
_diffrn_reflns_Laue_measured_fraction_full 0.870
_diffrn_reflns_Laue_measured_fraction_max 0.866
_diffrn_reflns_limit_h_max 13
_diffrn_reflns_limit_h_min -16
_diffrn_reflns_limit_k_max 14
_diffrn_reflns_limit_k_min -16
_diffrn_reflns_limit_l_max 26
_diffrn_reflns_limit_l_min -41
_diffrn_reflns_number 26428
_diffrn_reflns_point_group_measured_fraction_full 0.870
_diffrn_reflns_point_group_measured_fraction_max 0.866
_diffrn_reflns_theta_full 25.000
_diffrn_reflns_theta_max 25.360
_diffrn_reflns_theta_min 1.667
_diffrn_source 'microfocus sealed tube'
_exptl_absorpt_coefficient_mu 0.770
_exptl_absorpt_correction_type multi-scan
_exptl_absorpt_process_details SADABS
_exptl_crystal_colour colourless
_exptl_crystal_density_diffrn 1.197
_exptl_crystal_description block
_exptl_crystal_F_000 2190
_exptl_crystal_size_max 0.100
_exptl_crystal_size_mid 0.070
_exptl_crystal_size_min 0.060
_exptl_transmission_factor_max 0.7452
_exptl_transmission_factor_min 0.6430
_refine_diff_density_max 0.795
_refine_diff_density_min -0.740
_refine_diff_density_rms 0.080
_refine_ls_extinction_method none
_refine_ls_goodness_of_fit_ref 1.024
_refine_ls_hydrogen_treatment constr
_refine_ls_matrix_type full
_refine_ls_number_parameters 1141
_refine_ls_number_reflns 17852
_refine_ls_number_restraints 6
_refine_ls_restrained_S_all 1.025
_refine_ls_R_factor_all 0.0789
_refine_ls_R_factor_gt 0.0535
_refine_ls_shift/su_max 0.008
_refine_ls_shift/su_mean 0.000
_refine_ls_structure_factor_coef Fsqd
_refine_ls_weighting_details 'w=1/[\s^2^(Fo^2^)+(0.0343P)^2^+9.2949P] where P=(Fo^2^+2Fc^2^)/3'
_refine_ls_weighting_scheme calc
_refine_ls_wR_factor_gt 0.1107
_refine_ls_wR_factor_ref 0.1213
_reflns_Friedel_coverage 0.000
_reflns_number_gt 13378
_reflns_number_total 17852
_reflns_threshold_expression 'I > 2\s(I)'
_cod_data_source_file d4dt00644e2.cif
_cod_data_source_block shelx
_cod_depositor_comments 'Adding full bibliography for 7715734--7715737.cif.'
_cod_database_code 7715734
_shelx_shelxl_version_number 2018/3
_shelx_space_group_comment
;
The symmetry employed for this shelxl refinement is uniquely defined
by the following loop, which should always be used as a source of
symmetry information in preference to the above space-group names.
They are only intended as comments.
;
_shelx_estimated_absorpt_t_min 0.927
_shelx_estimated_absorpt_t_max 0.955

loop_
_space_group_symop_operation_xyz
'x, y, z'
'-x, -y, -z'

loop_
_atom_site_label
_atom_site_type_symbol
_atom_site_fract_x
_atom_site_fract_y
_atom_site_fract_z
_atom_site_U_iso_or_equiv
_atom_site_adp_type
_atom_site_occupancy
_atom_site_site_symmetry_order
_atom_site_calc_flag
_atom_site_refinement_flags_posn
_atom_site_refinement_flags_adp
_atom_site_refinement_flags_occupancy
_atom_site_disorder_assembly
_atom_site_disorder_group
C9 C 0.6616(4) 0.4775(3) 0.13900(13) 0.0264(11) Uani 1 1 d . . . . .
H9A H 0.703140 0.500283 0.153819 0.040 Uiso 1 1 calc R U . . .
H9B H 0.691565 0.399511 0.143289 0.040 Uiso 1 1 calc R U . . .
H9C H 0.582704 0.512478 0.147003 0.040 Uiso 1 1 calc R U . . .
C10 C 0.7988(4) 0.4628(3) 0.08332(15) 0.0288(12) Uani 1 1 d . . . . .
H10A H 0.804913 0.487172 0.056561 0.043 Uiso 1 1 calc R U . . .
H10B H 0.833806 0.384249 0.086339 0.043 Uiso 1 1 calc R U . . .
H10C H 0.836652 0.487348 0.099051 0.043 Uiso 1 1 calc R U . . .
C11 C 0.6102(4) 0.4741(3) 0.07196(13) 0.0242(11) Uani 1 1 d . . . . .
H11A H 0.531963 0.504602 0.080733 0.036 Uiso 1 1 calc R U . . .
H11B H 0.643816 0.395652 0.074602 0.036 Uiso 1 1 calc R U . . .
H11C H 0.614526 0.499347 0.045183 0.036 Uiso 1 1 calc R U . . .
C12 C 0.6736(3) 0.5097(3) 0.09603(12) 0.0154(9) Uani 1 1 d . . . . .
C13 C 0.4441(4) 0.7287(4) -0.02329(14) 0.0379(13) Uani 1 1 d . . . . .
H13A H 0.471726 0.651074 -0.018348 0.057 Uiso 1 1 calc R U . . .
H13B H 0.463756 0.745531 -0.049563 0.057 Uiso 1 1 calc R U . . .
H13C H 0.362845 0.765545 -0.019496 0.057 Uiso 1 1 calc R U . . .
C14 C 0.4573(4) 0.8882(3) -0.00287(14) 0.0318(12) Uani 1 1 d . . . . .
H14A H 0.375629 0.926481 -0.000933 0.048 Uiso 1 1 calc R U . . .
H14B H 0.482317 0.904584 -0.028388 0.048 Uiso 1 1 calc R U . . .
H14C H 0.488168 0.910966 0.016118 0.048 Uiso 1 1 calc R U . . .
C15 C 0.6268(4) 0.7047(4) 0.00100(14) 0.0280(11) Uani 1 1 d . . . . .
H15A H 0.658648 0.728091 0.019462 0.042 Uiso 1 1 calc R U . . .
H15B H 0.651505 0.719493 -0.024773 0.042 Uiso 1 1 calc R U . . .
H15C H 0.651779 0.627548 0.006195 0.042 Uiso 1 1 calc R U . . .
C16 C 0.4977(4) 0.7664(3) 0.00437(12) 0.0196(10) Uani 1 1 d . . . . .
C17 C 0.5326(4) 0.9723(3) 0.12155(13) 0.0217(10) Uani 1 1 d . . . . .
H17A H 0.525784 1.012321 0.096529 0.033 Uiso 1 1 calc R U . . .
H17B H 0.578704 0.986541 0.137548 0.033 Uiso 1 1 calc R U . . .
H17C H 0.458417 0.994968 0.133609 0.033 Uiso 1 1 calc R U . . .
C18 C 0.5977(4) 0.7864(3) 0.15610(13) 0.0239(11) Uani 1 1 d . . . . .
H18A H 0.523326 0.810578 0.168196 0.036 Uiso 1 1 calc R U . . .
H18B H 0.645197 0.798328 0.172227 0.036 Uiso 1 1 calc R U . . .
H18C H 0.630577 0.709813 0.152746 0.036 Uiso 1 1 calc R U . . .
C19 C 0.7026(4) 0.8132(4) 0.09590(14) 0.0255(11) Uani 1 1 d . . . . .
H19A H 0.734993 0.736625 0.092525 0.038 Uiso 1 1 calc R U . . .
H19B H 0.752306 0.825115 0.110956 0.038 Uiso 1 1 calc R U . . .
H19C H 0.693258 0.854051 0.070944 0.038 Uiso 1 1 calc R U . . .
C20 C 0.5881(3) 0.8505(3) 0.11676(12) 0.0159(9) Uani 1 1 d . . . . .
C21 C 0.3309(4) 0.3243(3) 0.18600(14) 0.0310(12) Uani 1 1 d . . . . .
H21A H 0.368510 0.336410 0.205910 0.046 Uiso 1 1 calc R U . . .
H21B H 0.353207 0.247594 0.186898 0.046 Uiso 1 1 calc R U . . .
H21C H 0.249981 0.364506 0.190140 0.046 Uiso 1 1 calc R U . . .
C22 C 0.3053(5) 0.3422(4) 0.11549(15) 0.0406(14) Uani 1 1 d . . . . .
H22A H 0.224282 0.382852 0.119435 0.061 Uiso 1 1 calc R U . . .
H22B H 0.327312 0.265542 0.116815 0.061 Uiso 1 1 calc R U . . .
H22C H 0.326867 0.365445 0.090435 0.061 Uiso 1 1 calc R U . . .
C23 C 0.4919(4) 0.3028(4) 0.14055(17) 0.0378(14) Uani 1 1 d . . . . .
H23A H 0.512629 0.329301 0.115958 0.057 Uiso 1 1 calc R U . . .
H23B H 0.516697 0.225799 0.140837 0.057 Uiso 1 1 calc R U . . .
H23C H 0.527515 0.315455 0.160958 0.057 Uiso 1 1 calc R U . . .
C24 C 0.3641(4) 0.3626(3) 0.14669(13) 0.0200(10) Uani 1 1 d . . . . .
C25 C 0.1181(4) 0.5789(4) 0.03852(14) 0.0313(12) Uani 1 1 d . . . . .
H25A H 0.164271 0.501059 0.043018 0.047 Uiso 1 1 calc R U . . .
H25B H 0.121580 0.601126 0.011377 0.047 Uiso 1 1 calc R U . . .
H25C H 0.040677 0.598075 0.046446 0.047 Uiso 1 1 calc R U . . .
C26 C 0.0875(5) 0.7602(4) 0.05657(15) 0.0465(16) Uani 1 1 d . . . . .
H26A H 0.009337 0.777342 0.062082 0.070 Uiso 1 1 calc R U . . .
H26B H 0.095757 0.786724 0.030273 0.070 Uiso 1 1 calc R U . . .
H26C H 0.110318 0.794503 0.073987 0.070 Uiso 1 1 calc R U . . .
C27 C 0.2853(4) 0.6040(4) 0.05146(14) 0.0333(12) Uani 1 1 d . . . . .
H27A H 0.310238 0.643807 0.065522 0.050 Uiso 1 1 calc R U . . .
H27B H 0.293432 0.620444 0.024074 0.050 Uiso 1 1 calc R U . . .
H27C H 0.330600 0.526849 0.058131 0.050 Uiso 1 1 calc R U . . .
C28 C 0.1621(4) 0.6366(3) 0.06191(13) 0.0234(11) Uani 1 1 d . . . . .
C29 C -0.0094(4) 0.5959(4) 0.22561(15) 0.0380(13) Uani 1 1 d . . . . .
H29A H 0.028230 0.518618 0.233187 0.057 Uiso 1 1 calc R U . . .
H29B H -0.089476 0.624939 0.231575 0.057 Uiso 1 1 calc R U . . .
H29C H 0.021217 0.631413 0.239467 0.057 Uiso 1 1 calc R U . . .
C30 C -0.0354(4) 0.5584(4) 0.15934(15) 0.0323(12) Uani 1 1 d . . . . .
H30A H -0.020548 0.570790 0.132137 0.048 Uiso 1 1 calc R U . . .
H30B H -0.115892 0.586989 0.164197 0.048 Uiso 1 1 calc R U . . .
H30C H 0.002187 0.481247 0.167090 0.048 Uiso 1 1 calc R U . . .
C31 C -0.0458(4) 0.7372(3) 0.16980(14) 0.0240(11) Uani 1 1 d . . . . .
H31A H -0.011600 0.771026 0.182819 0.036 Uiso 1 1 calc R U . . .
H31B H -0.125803 0.769451 0.176312 0.036 Uiso 1 1 calc R U . . .
H31C H -0.035005 0.748016 0.142231 0.036 Uiso 1 1 calc R U . . .
C32 C 0.0092(3) 0.6158(3) 0.18247(13) 0.0201(10) Uani 1 1 d . . . . .
C33 C -0.1760(4) 1.0422(4) 0.15843(15) 0.0381(14) Uani 1 1 d . . . . .
H33A H -0.155782 0.966886 0.166310 0.057 Uiso 1 1 calc R U . . .
H33B H -0.257361 1.085195 0.159299 0.057 Uiso 1 1 calc R U . . .
H33C H -0.143440 1.068242 0.175687 0.057 Uiso 1 1 calc R U . . .
C34 C -0.1756(4) 1.0079(4) 0.08901(16) 0.0369(13) Uani 1 1 d . . . . .
H34A H -0.141878 1.011987 0.063720 0.055 Uiso 1 1 calc R U . . .
H34B H -0.256800 1.050751 0.087929 0.055 Uiso 1 1 calc R U . . .
H34C H -0.156284 0.933045 0.097328 0.055 Uiso 1 1 calc R U . . .
C35 C -0.1623(4) 1.1706(3) 0.10449(15) 0.0309(12) Uani 1 1 d . . . . .
H35A H -0.132226 1.197964 0.122156 0.046 Uiso 1 1 calc R U . . .
H35B H -0.243639 1.213439 0.104233 0.046 Uiso 1 1 calc R U . . .
H35C H -0.130788 1.175389 0.078861 0.046 Uiso 1 1 calc R U . . .
C36 C -0.1310(3) 1.0519(3) 0.11749(14) 0.0202(10) Uani 1 1 d . . . . .
C37 C 0.1398(4) 1.0268(4) 0.03444(14) 0.0325(12) Uani 1 1 d . . . . .
H37A H 0.187799 0.954055 0.045654 0.049 Uiso 1 1 calc R U . . .
H37B H 0.164475 1.035165 0.008034 0.049 Uiso 1 1 calc R U . . .
H37C H 0.062519 1.039048 0.035025 0.049 Uiso 1 1 calc R U . . .
C38 C 0.0745(4) 1.2249(4) 0.03984(15) 0.0380(13) Uani 1 1 d . . . . .
H38A H -0.002460 1.237770 0.038157 0.057 Uiso 1 1 calc R U . . .
H38B H 0.104131 1.234545 0.014318 0.057 Uiso 1 1 calc R U . . .
H38C H 0.075945 1.275817 0.055910 0.057 Uiso 1 1 calc R U . . .
C39 C 0.2690(3) 1.0871(4) 0.06115(14) 0.0252(11) Uani 1 1 d . . . . .
H39A H 0.270209 1.137259 0.077629 0.038 Uiso 1 1 calc R U . . .
H39B H 0.300270 1.096751 0.035921 0.038 Uiso 1 1 calc R U . . .
H39C H 0.313701 1.013360 0.072243 0.038 Uiso 1 1 calc R U . . .
C40 C 0.1469(4) 1.1090(3) 0.05743(13) 0.0207(10) Uani 1 1 d . . . . .
C41 C 0.0286(4) 1.2430(3) 0.16900(14) 0.0299(12) Uani 1 1 d . . . . .
H41A H 0.046143 1.248077 0.141663 0.045 Uiso 1 1 calc R U . . .
H41B H 0.048687 1.289158 0.181547 0.045 Uiso 1 1 calc R U . . .
H41C H -0.051366 1.266186 0.173019 0.045 Uiso 1 1 calc R U . . .
C42 C 0.0655(5) 1.1152(4) 0.22894(14) 0.0405(14) Uani 1 1 d . . . . .
H42A H -0.013746 1.134154 0.232140 0.061 Uiso 1 1 calc R U . . .
H42B H 0.080352 1.163914 0.242056 0.061 Uiso 1 1 calc R U . . .
H42C H 0.110607 1.041257 0.239774 0.061 Uiso 1 1 calc R U . . .
C43 C 0.2235(4) 1.0834(4) 0.17953(16) 0.0362(13) Uani 1 1 d . . . . .
H43A H 0.263325 1.007953 0.189509 0.054 Uiso 1 1 calc R U . . .
H43B H 0.246931 1.126004 0.192724 0.054 Uiso 1 1 calc R U . . .
H43C H 0.240614 1.090147 0.152218 0.054 Uiso 1 1 calc R U . . .
C44 C 0.0959(4) 1.1249(3) 0.18607(13) 0.0236(11) Uani 1 1 d . . . . .
C45 C 0.4279(4) 0.4821(3) 0.41246(13) 0.0242(11) Uani 1 1 d . . . . .
H45A H 0.441924 0.515185 0.388119 0.036 Uiso 1 1 calc R U . . .
H45B H 0.425631 0.416194 0.408250 0.036 Uiso 1 1 calc R U . . .
H45C H 0.487780 0.464880 0.429817 0.036 Uiso 1 1 calc R U . . .
C46 C 0.2164(4) 0.5910(4) 0.40367(13) 0.0252(11) Uani 1 1 d . . . . .
H46A H 0.146355 0.641439 0.415577 0.038 Uiso 1 1 calc R U . . .
H46B H 0.212065 0.525946 0.399654 0.038 Uiso 1 1 calc R U . . .
H46C H 0.228846 0.624308 0.379140 0.038 Uiso 1 1 calc R U . . .
C47 C 0.2931(4) 0.5125(4) 0.46979(14) 0.0302(12) Uani 1 1 d . . . . .
H47A H 0.353327 0.497190 0.486728 0.045 Uiso 1 1 calc R U . . .
H47B H 0.290637 0.445888 0.466865 0.045 Uiso 1 1 calc R U . . .
H47C H 0.221786 0.563770 0.480720 0.045 Uiso 1 1 calc R U . . .
C48 C 0.3148(3) 0.5612(3) 0.43014(13) 0.0178(10) Uani 1 1 d . . . . .
C49 C 0.4125(4) 0.7528(4) 0.49980(12) 0.0257(11) Uani 1 1 d . . . . .
H49A H 0.341428 0.804375 0.510766 0.039 Uiso 1 1 calc R U . . .
H49B H 0.472506 0.734666 0.517230 0.039 Uiso 1 1 calc R U . . .
H49C H 0.408360 0.687672 0.495834 0.039 Uiso 1 1 calc R U . . .
C50 C 0.4398(4) 0.9083(4) 0.46622(15) 0.0329(12) Uani 1 1 d . . . . .
H50A H 0.452597 0.939610 0.441313 0.049 Uiso 1 1 calc R U . . .
H50B H 0.500220 0.893081 0.483028 0.049 Uiso 1 1 calc R U . . .
H50C H 0.368476 0.958935 0.477374 0.049 Uiso 1 1 calc R U . . .
C51 C 0.5468(4) 0.7221(4) 0.44215(14) 0.0312(12) Uani 1 1 d . . . . .
H51A H 0.541432 0.657568 0.438157 0.047 Uiso 1 1 calc R U . . .
H51B H 0.609316 0.702513 0.458587 0.047 Uiso 1 1 calc R U . . .
H51C H 0.558994 0.755438 0.417588 0.047 Uiso 1 1 calc R U . . .
C52 C 0.4366(3) 0.8027(3) 0.46140(12) 0.0193(10) Uani 1 1 d . . . . .
C53 C 0.0854(4) 0.8493(4) 0.46668(13) 0.0273(11) Uani 1 1 d . . . . .
H53A H 0.086482 0.781069 0.463744 0.041 Uiso 1 1 calc R U . . .
H53B H 0.020826 0.892106 0.482728 0.041 Uiso 1 1 calc R U . . .
H53C H 0.154021 0.835332 0.478627 0.041 Uiso 1 1 calc R U . . .
C54 C 0.0800(4) 1.0185(4) 0.43109(15) 0.0416(15) Uani 1 1 d . . . . .
H54A H 0.147974 1.002914 0.443798 0.062 Uiso 1 1 calc R U . . .
H54B H 0.014569 1.064499 0.446178 0.062 Uiso 1 1 calc R U . . .
H54C H 0.078950 1.055264 0.405768 0.062 Uiso 1 1 calc R U . . .
C55 C -0.0288(4) 0.9331(5) 0.40734(16) 0.0534(18) Uani 1 1 d . . . . .
H55A H -0.032954 0.973355 0.382519 0.080 Uiso 1 1 calc R U . . .
H55B H -0.094542 0.974965 0.423131 0.080 Uiso 1 1 calc R U . . .
H55C H -0.026604 0.864721 0.403778 0.080 Uiso 1 1 calc R U . . .
C56 C 0.0774(4) 0.9115(4) 0.42713(13) 0.0261(11) Uani 1 1 d . . . . .
C57 C 0.6735(4) 0.4165(4) 0.24983(14) 0.0375(13) Uani 1 1 d . . . . .
H57A H 0.692726 0.346944 0.264182 0.056 Uiso 1 1 calc R U . . .
H57B H 0.698527 0.405674 0.223211 0.056 Uiso 1 1 calc R U . . .
H57C H 0.592446 0.461799 0.251112 0.056 Uiso 1 1 calc R U . . .
C58 C 0.6928(4) 0.5871(3) 0.24778(13) 0.0252(11) Uani 1 1 d . . . . .
H58A H 0.611787 0.629273 0.251158 0.038 Uiso 1 1 calc R U . . .
H58B H 0.712748 0.583967 0.220558 0.038 Uiso 1 1 calc R U . . .
H58C H 0.729641 0.620956 0.259407 0.038 Uiso 1 1 calc R U . . .
C59 C 0.8597(4) 0.4023(3) 0.26379(13) 0.0257(11) Uani 1 1 d . . . . .
H59A H 0.895964 0.434908 0.276441 0.039 Uiso 1 1 calc R U . . .
H59B H 0.883396 0.398267 0.236881 0.039 Uiso 1 1 calc R U . . .
H59C H 0.880782 0.329947 0.275957 0.039 Uiso 1 1 calc R U . . .
C60 C 0.7312(4) 0.4717(3) 0.26711(13) 0.0210(10) Uani 1 1 d . . . . .
C61 C 0.7231(4) 0.2920(4) 0.38344(15) 0.0321(12) Uani 1 1 d . . . . .
H61A H 0.647220 0.318753 0.394443 0.048 Uiso 1 1 calc R U . . .
H61B H 0.768109 0.216827 0.392951 0.048 Uiso 1 1 calc R U . . .
H61C H 0.720528 0.297694 0.355651 0.048 Uiso 1 1 calc R U . . .
C62 C 0.7777(4) 0.3551(4) 0.43893(14) 0.0324(12) Uani 1 1 d . . . . .
H62A H 0.809063 0.400222 0.445627 0.049 Uiso 1 1 calc R U . . .
H62B H 0.823687 0.280889 0.449306 0.049 Uiso 1 1 calc R U . . .
H62C H 0.701506 0.381287 0.449603 0.049 Uiso 1 1 calc R U . . .
C64 C 0.8962(3) 0.3181(3) 0.37742(14) 0.0277(11) Uani 1 1 d . . . . .
H64A H 0.893916 0.321400 0.349689 0.042 Uiso 1 1 calc R U . . .
H64B H 0.942467 0.243825 0.387613 0.042 Uiso 1 1 calc R U . . .
H64C H 0.928002 0.363101 0.383937 0.042 Uiso 1 1 calc R U . . .
C65 C 0.7758(3) 0.3596(3) 0.39491(13) 0.0181(10) Uani 1 1 d . . . . .
C66 C 0.8365(4) 0.6233(4) 0.39183(14) 0.0369(13) Uani 1 1 d . . . . .
H66A H 0.755288 0.663675 0.395287 0.055 Uiso 1 1 calc R U . . .
H66B H 0.871436 0.661122 0.402001 0.055 Uiso 1 1 calc R U . . .
H66C H 0.863175 0.551652 0.405365 0.055 Uiso 1 1 calc R U . . .
C67 C 0.9958(3) 0.5498(4) 0.34273(14) 0.0245(11) Uani 1 1 d . . . . .
H67A H 1.024724 0.480716 0.358181 0.037 Uiso 1 1 calc R U . . .
H67B H 1.030394 0.591416 0.350178 0.037 Uiso 1 1 calc R U . . .
H67C H 1.013186 0.537597 0.315787 0.037 Uiso 1 1 calc R U . . .
C68 C 0.8210(4) 0.7246(3) 0.32663(16) 0.0349(13) Uani 1 1 d . . . . .
H68A H 0.840857 0.716046 0.299558 0.052 Uiso 1 1 calc R U . . .
H68B H 0.853357 0.765842 0.335982 0.052 Uiso 1 1 calc R U . . .
H68C H 0.739705 0.762596 0.330026 0.052 Uiso 1 1 calc R U . . .
C69 C 0.8671(3) 0.6130(3) 0.34917(14) 0.0221(10) Uani 1 1 d . . . . .
C70 C 0.5899(5) 1.0710(5) 0.41893(15) 0.0435(14) Uani 1 1 d . . . . .
H70A H 0.513124 1.104591 0.429203 0.065 Uiso 1 1 calc R U . . .
H70B H 0.626509 1.113475 0.423713 0.065 Uiso 1 1 calc R U . . .
H70C H 0.630771 0.998236 0.431333 0.065 Uiso 1 1 calc R U . . .
C71 C 0.7085(4) 1.0123(4) 0.35870(15) 0.0345(13) Uani 1 1 d . . . . .
H71A H 0.749953 0.939932 0.371331 0.052 Uiso 1 1 calc R U . . .
H71B H 0.745894 1.054865 0.362360 0.052 Uiso 1 1 calc R U . . .
H71C H 0.705545 1.008046 0.331434 0.052 Uiso 1 1 calc R U . . .
C72 C 0.5223(4) 1.1807(4) 0.35577(16) 0.0366(13) Uani 1 1 d . . . . .
H72A H 0.522754 1.176376 0.328338 0.055 Uiso 1 1 calc R U . . .
H72B H 0.556852 1.224980 0.360437 0.055 Uiso 1 1 calc R U . . .
H72C H 0.445209 1.212959 0.365827 0.055 Uiso 1 1 calc R U . . .
C73 C 0.5891(4) 1.0660(3) 0.37593(13) 0.0225(10) Uani 1 1 d . . . . .
C74 C 0.1975(4) 1.0680(3) 0.32544(13) 0.0236(10) Uani 1 1 d . . . . .
H74A H 0.211128 1.053380 0.298638 0.035 Uiso 1 1 calc R U . . .
H74B H 0.116986 1.104593 0.331015 0.035 Uiso 1 1 calc R U . . .
H74C H 0.231967 1.000273 0.341610 0.035 Uiso 1 1 calc R U . . .
C75 C 0.1907(4) 1.2512(4) 0.31061(17) 0.0397(14) Uani 1 1 d . . . . .
H75A H 0.220868 1.297376 0.317252 0.060 Uiso 1 1 calc R U . . .
H75B H 0.110444 1.284310 0.316631 0.060 Uiso 1 1 calc R U . . .
H75C H 0.203647 1.242016 0.283345 0.060 Uiso 1 1 calc R U . . .
C76 C 0.2428(4) 1.1526(4) 0.37665(14) 0.0358(13) Uani 1 1 d . . . . .
H76A H 0.281850 1.081475 0.390439 0.054 Uiso 1 1 calc R U . . .
H76B H 0.164507 1.187418 0.385436 0.054 Uiso 1 1 calc R U . . .
H76C H 0.277936 1.196332 0.381393 0.054 Uiso 1 1 calc R U . . .
C77 C 0.2492(3) 1.1410(3) 0.33352(13) 0.0202(10) Uani 1 1 d . . . . .
C78 C 0.4676(4) 0.9829(4) 0.24035(14) 0.0275(11) Uani 1 1 d . . . . .
H78A H 0.473509 0.911728 0.247650 0.041 Uiso 1 1 calc R U . . .
H78B H 0.469412 0.995554 0.212541 0.041 Uiso 1 1 calc R U . . .
H78C H 0.397351 1.037636 0.250657 0.041 Uiso 1 1 calc R U . . .
C79 C 0.5554(4) 1.1036(4) 0.24872(15) 0.0343(12) Uani 1 1 d . . . . .
H79A H 0.485075 1.154899 0.260217 0.051 Uiso 1 1 calc R U . . .
H79B H 0.555951 1.122653 0.221215 0.051 Uiso 1 1 calc R U . . .
H79C H 0.617919 1.105479 0.259855 0.051 Uiso 1 1 calc R U . . .
C80 C 0.6785(3) 0.9060(4) 0.23937(13) 0.0246(11) Uani 1 1 d . . . . .
H80A H 0.740430 0.910116 0.250015 0.037 Uiso 1 1 calc R U . . .
H80B H 0.679697 0.921547 0.211666 0.037 Uiso 1 1 calc R U . . .
H80C H 0.686043 0.833825 0.245598 0.037 Uiso 1 1 calc R U . . .
C81 C 0.5667(3) 0.9891(3) 0.25645(12) 0.0167(10) Uani 1 1 d . . . . .
C110 C 0.7866(7) 0.6800(5) 0.5530(2) 0.076(2) Uani 1 1 d . . . . .
H11D H 0.770544 0.701955 0.579292 0.092 Uiso 1 1 calc R U . . .
H11E H 0.758642 0.628548 0.549816 0.092 Uiso 1 1 calc R U . . .
C151 C 0.8226(8) 0.7720(9) 0.4924(4) 0.141(4) Uani 1 1 d . . . . .
H15D H 0.839128 0.832527 0.493344 0.170 Uiso 1 1 calc R U . . .
H15E H 0.786204 0.781769 0.468159 0.170 Uiso 1 1 calc R U . . .
C123 C 0.8973(7) 0.6441(10) 0.5416(4) 0.156(6) Uani 1 1 d . . . . .
H12A H 0.936845 0.566284 0.549643 0.187 Uiso 1 1 calc R U . . .
H12B H 0.927355 0.678861 0.556509 0.187 Uiso 1 1 calc R U . . .
C5 C 0.0804(10) 0.8517(11) 0.2396(3) 0.018(4) Uiso 0.575(11) 1 d D . P A 1
H5A H 0.103150 0.790807 0.223975 0.022 Uiso 0.575(11) 1 calc R U P A 1
H5B H 0.059914 0.918092 0.222362 0.022 Uiso 0.575(11) 1 calc R U P A 1
C6 C -0.0160(8) 0.8626(9) 0.2664(3) 0.025(3) Uiso 0.575(11) 1 d D . P A 1
H6A H -0.048047 0.817231 0.259623 0.030 Uiso 0.575(11) 1 calc R U P A 1
H6B H -0.075257 0.938056 0.265265 0.030 Uiso 0.575(11) 1 calc R U P A 1
C8 C 0.1271(7) 0.8551(8) 0.3044(3) 0.016(2) Uiso 0.575(11) 1 d D . P A 1
H8A H 0.098542 0.931752 0.308232 0.020 Uiso 0.575(11) 1 calc R U P A 1
H8B H 0.184562 0.810295 0.323344 0.020 Uiso 0.575(11) 1 calc R U P A 1
C200 C 0.0334(7) 0.8248(7) 0.3067(2) 0.031(3) Uiso 0.575(11) 1 d D . P A 1
H20A H -0.023426 0.862044 0.326459 0.038 Uiso 0.575(11) 1 calc R U P A 1
H20B H 0.062419 0.746361 0.312372 0.038 Uiso 0.575(11) 1 calc R U P A 1
C5' C 0.0896(13) 0.8306(14) 0.2394(4) 0.016(5) Uiso 0.425(11) 1 d . . P A 2
H5'1 H 0.105040 0.756188 0.236803 0.019 Uiso 0.425(11) 1 calc R U P A 2
H5'2 H 0.090999 0.866781 0.213838 0.019 Uiso 0.425(11) 1 calc R U P A 2
C6' C -0.0296(11) 0.8962(12) 0.2617(4) 0.024(3) Uiso 0.425(11) 1 d . . P A 2
H6'1 H -0.076516 0.965386 0.247122 0.029 Uiso 0.425(11) 1 calc R U P A 2
H6'2 H -0.070641 0.853624 0.265662 0.029 Uiso 0.425(11) 1 calc R U P A 2
C8' C 0.1228(11) 0.8264(12) 0.3041(4) 0.024(4) Uiso 0.425(11) 1 d . . P A 2
H8'1 H 0.160566 0.842755 0.323162 0.029 Uiso 0.425(11) 1 calc R U P A 2
H8'2 H 0.127392 0.755003 0.311536 0.029 Uiso 0.425(11) 1 calc R U P A 2
C201 C 0.0009(10) 0.9142(10) 0.2994(3) 0.034(4) Uiso 0.425(11) 1 d . . P A 2
H20C H -0.047836 0.905729 0.320377 0.041 Uiso 0.425(11) 1 calc R U P A 2
H20D H -0.005004 0.986661 0.298585 0.041 Uiso 0.425(11) 1 calc R U P A 2
O3 O 0.3875(8) 0.5857(7) 0.2628(2) 0.020(2) Uiso 0.530(15) 1 d D . P B 3
C1 C 0.3234(12) 0.5405(12) 0.2437(4) 0.022(4) Uiso 0.530(15) 1 d D . P B 3
H1A H 0.261044 0.598997 0.229207 0.026 Uiso 0.530(15) 1 calc R U P B 3
H1B H 0.373558 0.487788 0.225999 0.026 Uiso 0.530(15) 1 calc R U P B 3
C3 C 0.3706(11) 0.4487(9) 0.3057(3) 0.031(3) Uiso 0.530(15) 1 d D . P B 3
H3A H 0.339836 0.438171 0.331208 0.038 Uiso 0.530(15) 1 calc R U P B 3
H3B H 0.436043 0.380395 0.299694 0.038 Uiso 0.530(15) 1 calc R U P B 3
C4 C 0.4029(11) 0.5388(10) 0.3039(3) 0.018(3) Uiso 0.530(15) 1 d D . P B 3
H4A H 0.353814 0.593725 0.321169 0.021 Uiso 0.530(15) 1 calc R U P B 3
H4B H 0.481272 0.510278 0.311184 0.021 Uiso 0.530(15) 1 calc R U P B 3
C202 C 0.2795(10) 0.4875(9) 0.2747(3) 0.034(3) Uiso 0.530(15) 1 d D . P B 3
H20E H 0.274691 0.426311 0.265807 0.041 Uiso 0.530(15) 1 calc R U P B 3
H20F H 0.205255 0.538915 0.284438 0.041 Uiso 0.530(15) 1 calc R U P B 3
O3' O 0.3593(8) 0.5970(7) 0.2659(2) 0.010(2) Uiso 0.470(15) 1 d . . P B 4
C1' C 0.3461(14) 0.5243(12) 0.2422(4) 0.023(5) Uiso 0.470(15) 1 d . . P B 4
H1'1 H 0.408564 0.495287 0.223345 0.027 Uiso 0.470(15) 1 calc R U P B 4
H1'2 H 0.274911 0.561967 0.228731 0.027 Uiso 0.470(15) 1 calc R U P B 4
C3' C 0.3210(12) 0.4781(9) 0.3101(3) 0.026(3) Uiso 0.470(15) 1 d . . P B 4
H3'1 H 0.353471 0.421097 0.331172 0.031 Uiso 0.470(15) 1 calc R U P B 4
H3'2 H 0.239572 0.519696 0.314804 0.031 Uiso 0.470(15) 1 calc R U P B 4
C4' C 0.3764(13) 0.5504(11) 0.3054(4) 0.020(4) Uiso 0.470(15) 1 d . . P B 4
H4'1 H 0.341559 0.607345 0.323053 0.024 Uiso 0.470(15) 1 calc R U P B 4
H4'2 H 0.457014 0.508385 0.310456 0.024 Uiso 0.470(15) 1 calc R U P B 4
C203 C 0.3470(11) 0.4320(10) 0.2723(3) 0.030(4) Uiso 0.470(15) 1 d . . P B 4
H20G H 0.289952 0.411692 0.266506 0.036 Uiso 0.470(15) 1 calc R U P B 4
H20H H 0.421022 0.367730 0.272330 0.036 Uiso 0.470(15) 1 calc R U P B 4
O1 O 0.3367(2) 0.7745(2) 0.19133(8) 0.0194(7) Uani 1 1 d . . . . .
O2 O 0.4203(2) 0.7732(2) 0.28966(8) 0.0181(7) Uani 1 1 d . . . . .
O4 O 0.1716(2) 0.8323(2) 0.26454(9) 0.0237(7) Uiso 1 1 d . . . . .
O5 O 0.4146(2) 0.7073(2) 0.11515(8) 0.0132(6) Uani 1 1 d . . . . .
O6 O 0.2270(2) 0.6901(2) 0.14851(8) 0.0175(7) Uani 1 1 d . . . . .
O7 O 0.2094(2) 0.8965(2) 0.12423(8) 0.0148(6) Uani 1 1 d . . . . .
O8 O 0.6299(2) 0.6268(2) 0.09080(8) 0.0148(6) Uani 1 1 d . . . . .
O9 O 0.4554(2) 0.7450(2) 0.04270(8) 0.0149(6) Uani 1 1 d . . . . .
O10 O 0.5124(2) 0.8377(2) 0.09251(8) 0.0146(6) Uani 1 1 d . . . . .
O11 O 0.3347(2) 0.4779(2) 0.14533(8) 0.0152(6) Uani 1 1 d . . . . .
O12 O 0.1484(2) 0.6008(2) 0.10206(8) 0.0193(7) Uani 1 1 d . . . . .
O13 O 0.1312(2) 0.5673(2) 0.17658(8) 0.0159(6) Uani 1 1 d . . . . .
O14 O -0.0091(2) 0.9831(2) 0.11682(8) 0.0169(6) Uani 1 1 d . . . . .
O15 O 0.0998(2) 1.1047(2) 0.09648(8) 0.0162(7) Uani 1 1 d . . . . .
O16 O 0.0613(2) 1.0563(2) 0.16849(8) 0.0177(7) Uani 1 1 d . . . . .
O17 O 0.3696(2) 0.7368(2) 0.36950(8) 0.0162(6) Uani 1 1 d . . . . .
O18 O 0.5980(2) 0.6621(2) 0.34439(8) 0.0173(7) Uani 1 1 d . . . . .
O19 O 0.4559(2) 0.8830(2) 0.34796(8) 0.0162(6) Uani 1 1 d . . . . .
O20 O 0.3223(2) 0.6575(2) 0.43781(8) 0.0166(6) Uani 1 1 d . . . . .
O21 O 0.3430(2) 0.8349(2) 0.43584(8) 0.0168(6) Uani 1 1 d . . . . .
O22 O 0.1711(2) 0.8476(2) 0.40112(8) 0.0187(7) Uani 1 1 d . . . . .
O23 O 0.6956(2) 0.4761(2) 0.30770(8) 0.0186(7) Uani 1 1 d . . . . .
O24 O 0.7039(2) 0.4732(2) 0.38240(8) 0.0158(6) Uani 1 1 d . . . . .
O25 O 0.8221(2) 0.5512(2) 0.33307(8) 0.0169(6) Uani 1 1 d . . . . .
O26 O 0.5349(2) 0.9991(2) 0.37124(8) 0.0176(7) Uani 1 1 d . . . . .
O27 O 0.3665(2) 1.0933(2) 0.31964(8) 0.0166(6) Uani 1 1 d . . . . .
O28 O 0.5726(2) 0.9597(2) 0.29794(8) 0.0148(6) Uani 1 1 d . . . . .
Si1 Si 0.50355(9) 0.72844(8) 0.08555(3) 0.0108(2) Uani 1 1 d . . . . .
Si2 Si 0.21110(9) 0.58569(8) 0.14170(3) 0.0120(2) Uani 1 1 d . . . . .
Si3 Si 0.09264(9) 1.00916(8) 0.12621(3) 0.0122(2) Uani 1 1 d . . . . .
Si4 Si 0.30424(9) 0.76778(9) 0.41107(3) 0.0138(3) Uani 1 1 d . . . . .
Si5 Si 0.70458(9) 0.54270(9) 0.34167(3) 0.0126(3) Uani 1 1 d . . . . .
Si6 Si 0.48063(9) 0.98437(8) 0.33362(3) 0.0126(2) Uani 1 1 d . . . . .
Mn1 Mn 0.34846(5) 0.75437(5) 0.24701(2) 0.01251(15) Uani 1 1 d . . . . .
Ge1 Ge 0.29855(3) 0.76771(3) 0.14698(2) 0.00965(11) Uani 1 1 d . . . . .
Ge2 Ge 0.45981(3) 0.76417(3) 0.33529(2) 0.01013(11) Uani 1 1 d . . . . .
O130 O 0.9358(8) 0.6600(9) 0.4954(5) 0.286(7) Uani 1 1 d . . . . .
C139 C 0.7497(8) 0.7686(6) 0.5245(2) 0.100(3) Uani 1 1 d . . . . .
H13D H 0.726704 0.833980 0.537678 0.120 Uiso 1 1 calc R U . . .
H13E H 0.681501 0.775049 0.513907 0.120 Uiso 1 1 calc R U . . .

loop_
_atom_site_aniso_label
_atom_site_aniso_U_11
_atom_site_aniso_U_22
_atom_site_aniso_U_33
_atom_site_aniso_U_23
_atom_site_aniso_U_13
_atom_site_aniso_U_12
C9 0.035(3) 0.016(2) 0.023(3) 0.0022(19) -0.003(2) -0.009(2)
C10 0.022(3) 0.020(2) 0.038(3) -0.006(2) 0.004(2) -0.004(2)
C11 0.033(3) 0.015(2) 0.026(3) -0.0003(19) -0.006(2) -0.012(2)
C12 0.013(2) 0.011(2) 0.018(3) -0.0011(17) 0.0045(18) -0.0030(17)
C13 0.054(4) 0.057(3) 0.017(3) -0.006(2) 0.003(2) -0.038(3)
C14 0.037(3) 0.027(3) 0.024(3) 0.004(2) 0.010(2) -0.012(2)
C15 0.032(3) 0.032(3) 0.018(3) -0.003(2) 0.010(2) -0.014(2)
C16 0.027(3) 0.025(2) 0.004(3) 0.0019(18) 0.0073(19) -0.012(2)
C17 0.032(3) 0.018(2) 0.021(3) -0.0031(18) -0.002(2) -0.016(2)
C18 0.032(3) 0.020(2) 0.023(3) 0.0014(19) -0.007(2) -0.015(2)
C19 0.021(2) 0.028(3) 0.033(3) -0.005(2) 0.000(2) -0.016(2)
C20 0.020(2) 0.018(2) 0.015(3) -0.0012(17) -0.0009(18) -0.0123(19)
C21 0.032(3) 0.017(2) 0.041(3) 0.003(2) 0.005(2) -0.011(2)
C22 0.056(4) 0.022(3) 0.042(4) -0.004(2) -0.016(3) -0.015(3)
C23 0.023(3) 0.016(2) 0.063(4) 0.000(2) 0.008(3) -0.003(2)
C24 0.021(2) 0.012(2) 0.024(3) 0.0008(18) -0.0009(19) -0.0058(19)
C25 0.034(3) 0.033(3) 0.021(3) -0.003(2) -0.005(2) -0.011(2)
C26 0.078(4) 0.024(3) 0.026(3) 0.002(2) -0.019(3) -0.013(3)
C27 0.046(3) 0.049(3) 0.015(3) -0.002(2) 0.002(2) -0.031(3)
C28 0.034(3) 0.022(2) 0.013(3) 0.0000(18) -0.006(2) -0.011(2)
C29 0.027(3) 0.056(3) 0.034(4) -0.006(3) 0.017(2) -0.024(3)
C30 0.025(3) 0.032(3) 0.049(4) -0.008(2) 0.002(2) -0.020(2)
C31 0.017(2) 0.022(2) 0.033(3) -0.007(2) 0.001(2) -0.008(2)
C32 0.013(2) 0.026(2) 0.025(3) -0.0049(19) 0.0053(19) -0.013(2)
C33 0.018(3) 0.030(3) 0.051(4) 0.004(2) 0.007(2) -0.002(2)
C34 0.021(3) 0.031(3) 0.065(4) -0.008(3) -0.011(2) -0.014(2)
C35 0.018(2) 0.022(2) 0.050(4) 0.002(2) -0.011(2) -0.006(2)
C36 0.007(2) 0.012(2) 0.036(3) -0.0001(19) -0.0023(19) -0.0007(17)
C37 0.037(3) 0.047(3) 0.019(3) -0.005(2) 0.003(2) -0.024(3)
C38 0.032(3) 0.032(3) 0.035(3) 0.011(2) 0.004(2) -0.008(2)
C39 0.019(2) 0.026(2) 0.030(3) -0.002(2) 0.003(2) -0.011(2)
C40 0.024(2) 0.020(2) 0.015(3) 0.0053(18) 0.0039(19) -0.009(2)
C41 0.041(3) 0.019(2) 0.028(3) -0.006(2) -0.005(2) -0.011(2)
C42 0.065(4) 0.029(3) 0.024(3) -0.008(2) -0.008(3) -0.017(3)
C43 0.034(3) 0.026(3) 0.054(4) -0.006(2) -0.017(3) -0.016(2)
C44 0.033(3) 0.018(2) 0.022(3) -0.0050(19) -0.005(2) -0.013(2)
C45 0.028(3) 0.022(2) 0.020(3) 0.0008(19) 0.000(2) -0.010(2)
C46 0.029(3) 0.029(3) 0.022(3) -0.002(2) -0.003(2) -0.017(2)
C47 0.041(3) 0.031(3) 0.026(3) 0.000(2) 0.003(2) -0.025(2)
C48 0.022(2) 0.018(2) 0.019(3) -0.0014(18) 0.0029(19) -0.0147(19)
C49 0.031(3) 0.038(3) 0.013(3) -0.001(2) -0.002(2) -0.020(2)
C50 0.045(3) 0.038(3) 0.027(3) 0.002(2) -0.011(2) -0.028(3)
C51 0.019(3) 0.045(3) 0.022(3) -0.007(2) 0.000(2) -0.008(2)
C52 0.022(2) 0.025(2) 0.011(3) -0.0010(18) -0.0044(18) -0.010(2)
C53 0.023(3) 0.027(3) 0.023(3) 0.000(2) 0.009(2) -0.006(2)
C54 0.041(3) 0.023(3) 0.033(3) 0.000(2) 0.013(3) 0.006(2)
C55 0.013(3) 0.085(4) 0.030(3) -0.016(3) 0.007(2) 0.004(3)
C56 0.015(2) 0.031(3) 0.018(3) -0.005(2) 0.0052(19) 0.001(2)
C57 0.048(3) 0.058(3) 0.019(3) -0.015(2) 0.008(2) -0.034(3)
C58 0.026(3) 0.032(3) 0.010(3) 0.0006(19) 0.0042(19) -0.009(2)
C59 0.026(3) 0.024(2) 0.021(3) -0.006(2) 0.009(2) -0.008(2)
C60 0.022(2) 0.026(2) 0.012(3) -0.0022(19) 0.0030(19) -0.010(2)
C61 0.030(3) 0.025(3) 0.040(3) -0.003(2) 0.004(2) -0.013(2)
C62 0.036(3) 0.035(3) 0.025(3) 0.008(2) -0.005(2) -0.017(2)
C64 0.018(2) 0.016(2) 0.037(3) 0.006(2) -0.003(2) 0.001(2)
C65 0.016(2) 0.017(2) 0.018(3) 0.0049(18) -0.0011(18) -0.0057(18)
C66 0.030(3) 0.060(3) 0.029(3) -0.019(3) 0.009(2) -0.026(3)
C67 0.010(2) 0.029(2) 0.034(3) -0.003(2) 0.0006(19) -0.009(2)
C68 0.031(3) 0.020(2) 0.055(4) 0.001(2) -0.010(2) -0.012(2)
C69 0.016(2) 0.020(2) 0.033(3) -0.005(2) 0.002(2) -0.0101(19)
C70 0.056(4) 0.067(4) 0.035(4) -0.020(3) 0.004(3) -0.049(3)
C71 0.032(3) 0.042(3) 0.040(3) -0.012(2) -0.003(2) -0.025(3)
C72 0.033(3) 0.023(3) 0.061(4) -0.005(2) -0.010(3) -0.017(2)
C73 0.025(2) 0.025(2) 0.025(3) -0.010(2) -0.001(2) -0.016(2)
C74 0.020(2) 0.030(3) 0.023(3) -0.005(2) 0.000(2) -0.014(2)
C75 0.022(3) 0.018(2) 0.070(4) -0.001(2) 0.003(3) -0.003(2)
C76 0.028(3) 0.056(3) 0.029(3) -0.021(3) 0.012(2) -0.023(3)
C77 0.012(2) 0.020(2) 0.026(3) -0.0034(19) 0.0051(19) -0.0049(18)
C78 0.019(2) 0.044(3) 0.020(3) -0.003(2) -0.001(2) -0.016(2)
C79 0.048(3) 0.025(3) 0.030(3) 0.004(2) -0.002(2) -0.018(2)
C80 0.019(2) 0.032(3) 0.017(3) -0.003(2) 0.0017(19) -0.008(2)
C81 0.018(2) 0.019(2) 0.013(3) 0.0041(17) -0.0024(18) -0.0091(19)
C110 0.144(8) 0.050(4) 0.055(5) -0.009(3) -0.016(5) -0.059(5)
C151 0.090(8) 0.131(10) 0.185(13) -0.042(9) 0.026(8) -0.035(7)
C123 0.035(5) 0.194(12) 0.189(12) -0.087(10) -0.028(6) 0.007(6)
O1 0.0223(16) 0.0254(16) 0.0110(17) -0.0012(12) -0.0028(12) -0.0112(14)
O2 0.0213(16) 0.0253(16) 0.0119(17) -0.0015(12) -0.0041(12) -0.0137(14)
O5 0.0143(15) 0.0120(13) 0.0108(16) 0.0008(11) 0.0018(12) -0.0050(12)
O6 0.0158(15) 0.0145(14) 0.0241(18) -0.0024(12) 0.0058(13) -0.0096(13)
O7 0.0141(15) 0.0102(13) 0.0192(17) 0.0002(11) -0.0006(12) -0.0051(12)
O8 0.0124(15) 0.0117(14) 0.0178(17) -0.0018(11) 0.0063(12) -0.0045(12)
O9 0.0185(15) 0.0204(15) 0.0105(17) -0.0009(12) 0.0031(12) -0.0136(13)
O10 0.0172(15) 0.0142(14) 0.0147(17) -0.0004(11) -0.0015(12) -0.0094(12)
O11 0.0137(15) 0.0100(13) 0.0194(17) -0.0017(12) 0.0027(12) -0.0040(12)
O12 0.0192(16) 0.0231(16) 0.0142(18) -0.0031(12) -0.0018(12) -0.0081(13)
O13 0.0117(14) 0.0167(14) 0.0193(18) -0.0008(12) 0.0040(12) -0.0075(12)
O14 0.0115(15) 0.0114(14) 0.0259(18) -0.0016(12) -0.0012(12) -0.0036(12)
O15 0.0169(15) 0.0130(14) 0.0166(18) 0.0018(12) 0.0002(12) -0.0059(12)
O16 0.0198(16) 0.0178(15) 0.0166(17) -0.0036(12) -0.0001(12) -0.0092(13)
O17 0.0173(15) 0.0209(15) 0.0122(17) -0.0047(12) 0.0061(12) -0.0108(13)
O18 0.0124(15) 0.0191(15) 0.0154(17) -0.0018(12) 0.0007(12) -0.0032(12)
O19 0.0228(16) 0.0154(14) 0.0121(17) -0.0023(12) -0.0011(12) -0.0101(13)
O20 0.0175(15) 0.0179(15) 0.0142(17) 0.0011(12) -0.0015(12) -0.0087(13)
O21 0.0186(16) 0.0186(15) 0.0127(17) -0.0028(12) -0.0005(12) -0.0080(13)
O22 0.0125(15) 0.0235(16) 0.0121(17) 0.0000(12) 0.0007(12) -0.0023(13)
O23 0.0211(16) 0.0238(16) 0.0108(17) -0.0039(12) 0.0020(12) -0.0101(13)
O24 0.0143(15) 0.0179(15) 0.0122(17) 0.0030(12) 0.0003(12) -0.0062(12)
O25 0.0122(15) 0.0185(15) 0.0174(17) -0.0040(12) 0.0031(12) -0.0049(12)
O26 0.0206(16) 0.0222(15) 0.0168(17) -0.0037(12) 0.0004(12) -0.0152(13)
O27 0.0138(15) 0.0144(14) 0.0194(18) -0.0006(12) 0.0021(12) -0.0053(12)
O28 0.0140(15) 0.0161(14) 0.0093(17) 0.0025(11) -0.0017(12) -0.0034(12)
Si1 0.0115(6) 0.0109(5) 0.0103(7) -0.0016(4) 0.0017(4) -0.0056(5)
Si2 0.0111(6) 0.0112(5) 0.0129(7) -0.0007(4) 0.0011(5) -0.0047(5)
Si3 0.0128(6) 0.0094(5) 0.0126(7) 0.0002(4) -0.0016(5) -0.0037(5)
Si4 0.0118(6) 0.0159(6) 0.0115(7) -0.0006(5) 0.0005(5) -0.0049(5)
Si5 0.0094(6) 0.0138(6) 0.0119(7) -0.0011(5) 0.0015(5) -0.0036(5)
Si6 0.0129(6) 0.0121(5) 0.0131(7) -0.0024(4) -0.0011(5) -0.0056(5)
Mn1 0.0132(3) 0.0156(3) 0.0098(4) -0.0009(2) -0.0004(3) -0.0077(3)
Ge1 0.0101(2) 0.0098(2) 0.0080(2) -0.00040(16) 0.00161(17) -0.00418(17)
Ge2 0.0092(2) 0.0110(2) 0.0097(2) -0.00166(16) 0.00028(17) -0.00424(17)
O130 0.135(8) 0.223(11) 0.46(2) -0.168(13) 0.111(11) -0.040(8)
C139 0.133(8) 0.062(5) 0.067(6) -0.012(4) -0.054(6) -0.005(5)

loop_
_atom_type_symbol
_atom_type_description
_atom_type_scat_dispersion_real
_atom_type_scat_dispersion_imag
_atom_type_scat_source
C C 0.0033 0.0016 'International Tables Vol C Tables 4.2.6.8 and 6.1.1.4'
H H 0.0000 0.0000 'International Tables Vol C Tables 4.2.6.8 and 6.1.1.4'
O O 0.0106 0.0060 'International Tables Vol C Tables 4.2.6.8 and 6.1.1.4'
Si Si 0.0817 0.0704 'International Tables Vol C Tables 4.2.6.8 and 6.1.1.4'
Mn Mn 0.3368 0.7283 'International Tables Vol C Tables 4.2.6.8 and 6.1.1.4'
Ge Ge 0.1547 1.8001 'International Tables Vol C Tables 4.2.6.8 and 6.1.1.4'

loop_
_geom_angle_atom_site_label_1
_geom_angle_atom_site_label_2
_geom_angle_atom_site_label_3
_geom_angle
_geom_angle_site_symmetry_1
_geom_angle_site_symmetry_3
_geom_angle_publ_flag
C12 C9 H9A 109.5 . . ?
C12 C9 H9B 109.5 . . ?
H9A C9 H9B 109.5 . . ?
C12 C9 H9C 109.5 . . ?
H9A C9 H9C 109.5 . . ?
H9B C9 H9C 109.5 . . ?
C12 C10 H10A 109.5 . . ?
C12 C10 H10B 109.5 . . ?
H10A C10 H10B 109.5 . . ?
C12 C10 H10C 109.5 . . ?
H10A C10 H10C 109.5 . . ?
H10B C10 H10C 109.5 . . ?
C12 C11 H11A 109.5 . . ?
C12 C11 H11B 109.5 . . ?
H11A C11 H11B 109.5 . . ?
C12 C11 H11C 109.5 . . ?
H11A C11 H11C 109.5 . . ?
H11B C11 H11C 109.5 . . ?
O8 C12 C11 110.9(3) . . ?
O8 C12 C9 107.9(3) . . ?
C11 C12 C9 110.7(4) . . ?
O8 C12 C10 105.0(3) . . ?
C11 C12 C10 111.5(3) . . ?
C9 C12 C10 110.5(3) . . ?
C16 C13 H13A 109.5 . . ?
C16 C13 H13B 109.5 . . ?
H13A C13 H13B 109.5 . . ?
C16 C13 H13C 109.5 . . ?
H13A C13 H13C 109.5 . . ?
H13B C13 H13C 109.5 . . ?
C16 C14 H14A 109.5 . . ?
C16 C14 H14B 109.5 . . ?
H14A C14 H14B 109.5 . . ?
C16 C14 H14C 109.5 . . ?
H14A C14 H14C 109.5 . . ?
H14B C14 H14C 109.5 . . ?
C16 C15 H15A 109.5 . . ?
C16 C15 H15B 109.5 . . ?
H15A C15 H15B 109.5 . . ?
C16 C15 H15C 109.5 . . ?
H15A C15 H15C 109.5 . . ?
H15B C15 H15C 109.5 . . ?
O9 C16 C14 108.0(3) . . ?
O9 C16 C13 104.8(4) . . ?
C14 C16 C13 111.0(4) . . ?
O9 C16 C15 111.8(3) . . ?
C14 C16 C15 110.0(4) . . ?
C13 C16 C15 111.1(4) . . ?
C20 C17 H17A 109.5 . . ?
C20 C17 H17B 109.5 . . ?
H17A C17 H17B 109.5 . . ?
C20 C17 H17C 109.5 . . ?
H17A C17 H17C 109.5 . . ?
H17B C17 H17C 109.5 . . ?
C20 C18 H18A 109.5 . . ?
C20 C18 H18B 109.5 . . ?
H18A C18 H18B 109.5 . . ?
C20 C18 H18C 109.5 . . ?
H18A C18 H18C 109.5 . . ?
H18B C18 H18C 109.5 . . ?
C20 C19 H19A 109.5 . . ?
C20 C19 H19B 109.5 . . ?
H19A C19 H19B 109.5 . . ?
C20 C19 H19C 109.5 . . ?
H19A C19 H19C 109.5 . . ?
H19B C19 H19C 109.5 . . ?
O10 C20 C19 108.6(3) . . ?
O10 C20 C18 110.4(3) . . ?
C19 C20 C18 111.6(4) . . ?
O10 C20 C17 105.2(3) . . ?
C19 C20 C17 110.9(3) . . ?
C18 C20 C17 110.0(4) . . ?
C24 C21 H21A 109.5 . . ?
C24 C21 H21B 109.5 . . ?
H21A C21 H21B 109.5 . . ?
C24 C21 H21C 109.5 . . ?
H21A C21 H21C 109.5 . . ?
H21B C21 H21C 109.5 . . ?
C24 C22 H22A 109.5 . . ?
C24 C22 H22B 109.5 . . ?
H22A C22 H22B 109.5 . . ?
C24 C22 H22C 109.5 . . ?
H22A C22 H22C 109.5 . . ?
H22B C22 H22C 109.5 . . ?
C24 C23 H23A 109.5 . . ?
C24 C23 H23B 109.5 . . ?
H23A C23 H23B 109.5 . . ?
C24 C23 H23C 109.5 . . ?
H23A C23 H23C 109.5 . . ?
H23B C23 H23C 109.5 . . ?
O11 C24 C23 105.5(3) . . ?
O11 C24 C21 110.2(3) . . ?
C23 C24 C21 109.9(4) . . ?
O11 C24 C22 111.4(3) . . ?
C23 C24 C22 110.9(4) . . ?
C21 C24 C22 109.1(4) . . ?
C28 C25 H25A 109.5 . . ?
C28 C25 H25B 109.5 . . ?
H25A C25 H25B 109.5 . . ?
C28 C25 H25C 109.5 . . ?
H25A C25 H25C 109.5 . . ?
H25B C25 H25C 109.5 . . ?
C28 C26 H26A 109.5 . . ?
C28 C26 H26B 109.5 . . ?
H26A C26 H26B 109.5 . . ?
C28 C26 H26C 109.5 . . ?
H26A C26 H26C 109.5 . . ?
H26B C26 H26C 109.5 . . ?
C28 C27 H27A 109.5 . . ?
C28 C27 H27B 109.5 . . ?
H27A C27 H27B 109.5 . . ?
C28 C27 H27C 109.5 . . ?
H27A C27 H27C 109.5 . . ?
H27B C27 H27C 109.5 . . ?
O12 C28 C27 111.1(3) . . ?
O12 C28 C26 107.4(3) . . ?
C27 C28 C26 112.0(4) . . ?
O12 C28 C25 104.6(4) . . ?
C27 C28 C25 110.8(4) . . ?
C26 C28 C25 110.6(4) . . ?
C32 C29 H29A 109.5 . . ?
C32 C29 H29B 109.5 . . ?
H29A C29 H29B 109.5 . . ?
C32 C29 H29C 109.5 . . ?
H29A C29 H29C 109.5 . . ?
H29B C29 H29C 109.5 . . ?
C32 C30 H30A 109.5 . . ?
C32 C30 H30B 109.5 . . ?
H30A C30 H30B 109.5 . . ?
C32 C30 H30C 109.5 . . ?
H30A C30 H30C 109.5 . . ?
H30B C30 H30C 109.5 . . ?
C32 C31 H31A 109.5 . . ?
C32 C31 H31B 109.5 . . ?
H31A C31 H31B 109.5 . . ?
C32 C31 H31C 109.5 . . ?
H31A C31 H31C 109.5 . . ?
H31B C31 H31C 109.5 . . ?
O13 C32 C29 105.0(3) . . ?
O13 C32 C31 110.6(3) . . ?
C29 C32 C31 110.8(4) . . ?
O13 C32 C30 108.6(3) . . ?
C29 C32 C30 111.3(4) . . ?
C31 C32 C30 110.5(4) . . ?
C36 C33 H33A 109.5 . . ?
C36 C33 H33B 109.5 . . ?
H33A C33 H33B 109.5 . . ?
C36 C33 H33C 109.5 . . ?
H33A C33 H33C 109.5 . . ?
H33B C33 H33C 109.5 . . ?
C36 C34 H34A 109.5 . . ?
C36 C34 H34B 109.5 . . ?
H34A C34 H34B 109.5 . . ?
C36 C34 H34C 109.5 . . ?
H34A C34 H34C 109.5 . . ?
H34B C34 H34C 109.5 . . ?
C36 C35 H35A 109.5 . . ?
C36 C35 H35B 109.5 . . ?
H35A C35 H35B 109.5 . . ?
C36 C35 H35C 109.5 . . ?
H35A C35 H35C 109.5 . . ?
H35B C35 H35C 109.5 . . ?
O14 C36 C33 108.1(3) . . ?
O14 C36 C34 105.2(3) . . ?
C33 C36 C34 112.1(4) . . ?
O14 C36 C35 111.6(3) . . ?
C33 C36 C35 110.2(4) . . ?
C34 C36 C35 109.4(4) . . ?
C40 C37 H37A 109.5 . . ?
C40 C37 H37B 109.5 . . ?
H37A C37 H37B 109.5 . . ?
C40 C37 H37C 109.5 . . ?
H37A C37 H37C 109.5 . . ?
H37B C37 H37C 109.5 . . ?
C40 C38 H38A 109.5 . . ?
C40 C38 H38B 109.5 . . ?
H38A C38 H38B 109.5 . . ?
C40 C38 H38C 109.5 . . ?
H38A C38 H38C 109.5 . . ?
H38B C38 H38C 109.5 . . ?
C40 C39 H39A 109.5 . . ?
C40 C39 H39B 109.5 . . ?
H39A C39 H39B 109.5 . . ?
C40 C39 H39C 109.5 . . ?
H39A C39 H39C 109.5 . . ?
H39B C39 H39C 109.5 . . ?
O15 C40 C37 110.3(4) . . ?
O15 C40 C38 105.2(3) . . ?
C37 C40 C38 110.9(4) . . ?
O15 C40 C39 107.3(4) . . ?
C37 C40 C39 112.2(4) . . ?
C38 C40 C39 110.6(4) . . ?
C44 C41 H41A 109.5 . . ?
C44 C41 H41B 109.5 . . ?
H41A C41 H41B 109.5 . . ?
C44 C41 H41C 109.5 . . ?
H41A C41 H41C 109.5 . . ?
H41B C41 H41C 109.5 . . ?
C44 C42 H42A 109.5 . . ?
C44 C42 H42B 109.5 . . ?
H42A C42 H42B 109.5 . . ?
C44 C42 H42C 109.5 . . ?
H42A C42 H42C 109.5 . . ?
H42B C42 H42C 109.5 . . ?
C44 C43 H43A 109.5 . . ?
C44 C43 H43B 109.5 . . ?
H43A C43 H43B 109.5 . . ?
C44 C43 H43C 109.5 . . ?
H43A C43 H43C 109.5 . . ?
H43B C43 H43C 109.5 . . ?
O16 C44 C42 105.2(4) . . ?
O16 C44 C43 109.7(3) . . ?
C42 C44 C43 111.0(4) . . ?
O16 C44 C41 109.4(3) . . ?
C42 C44 C41 109.9(4) . . ?
C43 C44 C41 111.4(4) . . ?
C48 C45 H45A 109.5 . . ?
C48 C45 H45B 109.5 . . ?
H45A C45 H45B 109.5 . . ?
C48 C45 H45C 109.5 . . ?
H45A C45 H45C 109.5 . . ?
H45B C45 H45C 109.5 . . ?
C48 C46 H46A 109.5 . . ?
C48 C46 H46B 109.5 . . ?
H46A C46 H46B 109.5 . . ?
C48 C46 H46C 109.5 . . ?
H46A C46 H46C 109.5 . . ?
H46B C46 H46C 109.5 . . ?
C48 C47 H47A 109.5 . . ?
C48 C47 H47B 109.5 . . ?
H47A C47 H47B 109.5 . . ?
C48 C47 H47C 109.5 . . ?
H47A C47 H47C 109.5 . . ?
H47B C47 H47C 109.5 . . ?
O20 C48 C45 108.3(3) . . ?
O20 C48 C47 105.2(3) . . ?
C45 C48 C47 110.5(4) . . ?
O20 C48 C46 111.2(3) . . ?
C45 C48 C46 111.6(4) . . ?
C47 C48 C46 109.8(4) . . ?
C52 C49 H49A 109.5 . . ?
C52 C49 H49B 109.5 . . ?
H49A C49 H49B 109.5 . . ?
C52 C49 H49C 109.5 . . ?
H49A C49 H49C 109.5 . . ?
H49B C49 H49C 109.5 . . ?
C52 C50 H50A 109.5 . . ?
C52 C50 H50B 109.5 . . ?
H50A C50 H50B 109.5 . . ?
C52 C50 H50C 109.5 . . ?
H50A C50 H50C 109.5 . . ?
H50B C50 H50C 109.5 . . ?
C52 C51 H51A 109.5 . . ?
C52 C51 H51B 109.5 . . ?
H51A C51 H51B 109.5 . . ?
C52 C51 H51C 109.5 . . ?
H51A C51 H51C 109.5 . . ?
H51B C51 H51C 109.5 . . ?
O21 C52 C49 109.2(3) . . ?
O21 C52 C50 104.9(3) . . ?
C49 C52 C50 111.1(4) . . ?
O21 C52 C51 109.2(3) . . ?
C49 C52 C51 111.4(4) . . ?
C50 C52 C51 110.9(4) . . ?
C56 C53 H53A 109.5 . . ?
C56 C53 H53B 109.5 . . ?
H53A C53 H53B 109.5 . . ?
C56 C53 H53C 109.5 . . ?
H53A C53 H53C 109.5 . . ?
H53B C53 H53C 109.5 . . ?
C56 C54 H54A 109.5 . . ?
C56 C54 H54B 109.5 . . ?
H54A C54 H54B 109.5 . . ?
C56 C54 H54C 109.5 . . ?
H54A C54 H54C 109.5 . . ?
H54B C54 H54C 109.5 . . ?
C56 C55 H55A 109.5 . . ?
C56 C55 H55B 109.5 . . ?
H55A C55 H55B 109.5 . . ?
C56 C55 H55C 109.5 . . ?
H55A C55 H55C 109.5 . . ?
H55B C55 H55C 109.5 . . ?
O22 C56 C55 105.0(4) . . ?
O22 C56 C53 111.5(3) . . ?
C55 C56 C53 110.7(4) . . ?
O22 C56 C54 108.5(4) . . ?
C55 C56 C54 110.8(4) . . ?
C53 C56 C54 110.2(4) . . ?
C60 C57 H57A 109.5 . . ?
C60 C57 H57B 109.5 . . ?
H57A C57 H57B 109.5 . . ?
C60 C57 H57C 109.5 . . ?
H57A C57 H57C 109.5 . . ?
H57B C57 H57C 109.5 . . ?
C60 C58 H58A 109.5 . . ?
C60 C58 H58B 109.5 . . ?
H58A C58 H58B 109.5 . . ?
C60 C58 H58C 109.5 . . ?
H58A C58 H58C 109.5 . . ?
H58B C58 H58C 109.5 . . ?
C60 C59 H59A 109.5 . . ?
C60 C59 H59B 109.5 . . ?
H59A C59 H59B 109.5 . . ?
C60 C59 H59C 109.5 . . ?
H59A C59 H59C 109.5 . . ?
H59B C59 H59C 109.5 . . ?
O23 C60 C57 105.3(4) . . ?
O23 C60 C58 109.8(3) . . ?
C57 C60 C58 110.9(4) . . ?
O23 C60 C59 109.3(3) . . ?
C57 C60 C59 109.7(4) . . ?
C58 C60 C59 111.7(4) . . ?
C65 C61 H61A 109.5 . . ?
C65 C61 H61B 109.5 . . ?
H61A C61 H61B 109.5 . . ?
C65 C61 H61C 109.5 . . ?
H61A C61 H61C 109.5 . . ?
H61B C61 H61C 109.5 . . ?
C65 C62 H62A 109.5 . . ?
C65 C62 H62B 109.5 . . ?
H62A C62 H62B 109.5 . . ?
C65 C62 H62C 109.5 . . ?
H62A C62 H62C 109.5 . . ?
H62B C62 H62C 109.5 . . ?
C65 C64 H64A 109.5 . . ?
C65 C64 H64B 109.5 . . ?
H64A C64 H64B 109.5 . . ?
C65 C64 H64C 109.5 . . ?
H64A C64 H64C 109.5 . . ?
H64B C64 H64C 109.5 . . ?
O24 C65 C61 108.9(3) . . ?
O24 C65 C62 105.0(3) . . ?
C61 C65 C62 110.7(4) . . ?
O24 C65 C64 112.0(3) . . ?
C61 C65 C64 109.9(3) . . ?
C62 C65 C64 110.2(4) . . ?
C69 C66 H66A 109.5 . . ?
C69 C66 H66B 109.5 . . ?
H66A C66 H66B 109.5 . . ?
C69 C66 H66C 109.5 . . ?
H66A C66 H66C 109.5 . . ?
H66B C66 H66C 109.5 . . ?
C69 C67 H67A 109.5 . . ?
C69 C67 H67B 109.5 . . ?
H67A C67 H67B 109.5 . . ?
C69 C67 H67C 109.5 . . ?
H67A C67 H67C 109.5 . . ?
H67B C67 H67C 109.5 . . ?
C69 C68 H68A 109.5 . . ?
C69 C68 H68B 109.5 . . ?
H68A C68 H68B 109.5 . . ?
C69 C68 H68C 109.5 . . ?
H68A C68 H68C 109.5 . . ?
H68B C68 H68C 109.5 . . ?
O25 C69 C66 111.6(4) . . ?
O25 C69 C68 108.1(3) . . ?
C66 C69 C68 110.9(4) . . ?
O25 C69 C67 105.4(3) . . ?
C66 C69 C67 110.7(4) . . ?
C68 C69 C67 110.0(4) . . ?
C73 C70 H70A 109.5 . . ?
C73 C70 H70B 109.5 . . ?
H70A C70 H70B 109.5 . . ?
C73 C70 H70C 109.5 . . ?
H70A C70 H70C 109.5 . . ?
H70B C70 H70C 109.5 . . ?
C73 C71 H71A 109.5 . . ?
C73 C71 H71B 109.5 . . ?
H71A C71 H71B 109.5 . . ?
C73 C71 H71C 109.5 . . ?
H71A C71 H71C 109.5 . . ?
H71B C71 H71C 109.5 . . ?
C73 C72 H72A 109.5 . . ?
C73 C72 H72B 109.5 . . ?
H72A C72 H72B 109.5 . . ?
C73 C72 H72C 109.5 . . ?
H72A C72 H72C 109.5 . . ?
H72B C72 H72C 109.5 . . ?
O26 C73 C70 106.0(4) . . ?
O26 C73 C71 108.8(3) . . ?
C70 C73 C71 111.2(4) . . ?
O26 C73 C72 110.7(3) . . ?
C70 C73 C72 110.3(4) . . ?
C71 C73 C72 109.8(4) . . ?
C77 C74 H74A 109.5 . . ?
C77 C74 H74B 109.5 . . ?
H74A C74 H74B 109.5 . . ?
C77 C74 H74C 109.5 . . ?
H74A C74 H74C 109.5 . . ?
H74B C74 H74C 109.5 . . ?
C77 C75 H75A 109.5 . . ?
C77 C75 H75B 109.5 . . ?
H75A C75 H75B 109.5 . . ?
C77 C75 H75C 109.5 . . ?
H75A C75 H75C 109.5 . . ?
H75B C75 H75C 109.5 . . ?
C77 C76 H76A 109.5 . . ?
C77 C76 H76B 109.5 . . ?
H76A C76 H76B 109.5 . . ?
C77 C76 H76C 109.5 . . ?
H76A C76 H76C 109.5 . . ?
H76B C76 H76C 109.5 . . ?
O27 C77 C75 105.3(4) . . ?
O27 C77 C76 109.9(3) . . ?
C75 C77 C76 111.3(4) . . ?
O27 C77 C74 109.3(3) . . ?
C75 C77 C74 110.6(4) . . ?
C76 C77 C74 110.4(4) . . ?
C81 C78 H78A 109.5 . . ?
C81 C78 H78B 109.5 . . ?
H78A C78 H78B 109.5 . . ?
C81 C78 H78C 109.5 . . ?
H78A C78 H78C 109.5 . . ?
H78B C78 H78C 109.5 . . ?
C81 C79 H79A 109.5 . . ?
C81 C79 H79B 109.5 . . ?
H79A C79 H79B 109.5 . . ?
C81 C79 H79C 109.5 . . ?
H79A C79 H79C 109.5 . . ?
H79B C79 H79C 109.5 . . ?
C81 C80 H80A 109.5 . . ?
C81 C80 H80B 109.5 . . ?
H80A C80 H80B 109.5 . . ?
C81 C80 H80C 109.5 . . ?
H80A C80 H80C 109.5 . . ?
H80B C80 H80C 109.5 . . ?
O28 C81 C80 105.6(3) . . ?
O28 C81 C78 110.6(3) . . ?
C80 C81 C78 110.3(4) . . ?
O28 C81 C79 108.4(3) . . ?
C80 C81 C79 110.5(4) . . ?
C78 C81 C79 111.3(4) . . ?
C123 C110 C139 92.4(8) . . ?
C123 C110 H11D 113.2 . . ?
C139 C110 H11D 113.2 . . ?
C123 C110 H11E 113.2 . . ?
C139 C110 H11E 113.2 . . ?
H11D C110 H11E 110.6 . . ?
C139 C151 O130 107.5(10) . . ?
C139 C151 H15D 110.2 . . ?
O130 C151 H15D 110.2 . . ?
C139 C151 H15E 110.2 . . ?
O130 C151 H15E 110.2 . . ?
H15D C151 H15E 108.5 . . ?
C110 C123 O130 121.8(8) . . ?
C110 C123 C139 44.7(5) . . ?
O130 C123 C139 82.6(7) . . ?
C110 C123 H12A 106.9 . . ?
O130 C123 H12A 106.9 . . ?
C139 C123 H12A 145.0 . . ?
C110 C123 H12B 106.9 . . ?
O130 C123 H12B 106.9 . . ?
C139 C123 H12B 102.2 . . ?
H12A C123 H12B 106.7 . . ?
O4 C5 C6 105.0(8) . . ?
O4 C5 H5A 110.7 . . ?
C6 C5 H5A 110.7 . . ?
O4 C5 H5B 110.7 . . ?
C6 C5 H5B 110.7 . . ?
H5A C5 H5B 108.8 . . ?
C5 C6 C200 105.7(8) . . ?
C5 C6 H6A 110.6 . . ?
C200 C6 H6A 110.6 . . ?
C5 C6 H6B 110.6 . . ?
C200 C6 H6B 110.6 . . ?
H6A C6 H6B 108.7 . . ?
O4 C8 C200 101.4(6) . . ?
O4 C8 H8A 111.5 . . ?
C200 C8 H8A 111.5 . . ?
O4 C8 H8B 111.5 . . ?
C200 C8 H8B 111.5 . . ?
H8A C8 H8B 109.3 . . ?
C8 C200 C6 103.5(7) . . ?
C8 C200 H20A 111.1 . . ?
C6 C200 H20A 111.1 . . ?
C8 C200 H20B 111.1 . . ?
C6 C200 H20B 111.1 . . ?
H20A C200 H20B 109.0 . . ?
O4 C5' C6' 103.3(10) . . ?
O4 C5' H5'1 111.1 . . ?
C6' C5' H5'1 111.1 . . ?
O4 C5' H5'2 111.1 . . ?
C6' C5' H5'2 111.1 . . ?
H5'1 C5' H5'2 109.1 . . ?
C201 C6' C5' 104.6(10) . . ?
C201 C6' H6'1 110.8 . . ?
C5' C6' H6'1 110.8 . . ?
C201 C6' H6'2 110.8 . . ?
C5' C6' H6'2 110.8 . . ?
H6'1 C6' H6'2 108.9 . . ?
O4 C8' C201 101.5(9) . . ?
O4 C8' H8'1 111.5 . . ?
C201 C8' H8'1 111.5 . . ?
O4 C8' H8'2 111.5 . . ?
C201 C8' H8'2 111.5 . . ?
H8'1 C8' H8'2 109.3 . . ?
C6' C201 C8' 103.5(10) . . ?
C6' C201 H20C 111.1 . . ?
C8' C201 H20C 111.1 . . ?
C6' C201 H20D 111.1 . . ?
C8' C201 H20D 111.1 . . ?
H20C C201 H20D 109.0 . . ?
C4 O3 C1 107.6(9) . . ?
C4 O3 Mn1 121.1(6) . . ?
C1 O3 Mn1 118.3(7) . . ?
C202 C1 O3 107.4(9) . . ?
C202 C1 H1A 110.2 . . ?
O3 C1 H1A 110.2 . . ?
C202 C1 H1B 110.2 . . ?
O3 C1 H1B 110.2 . . ?
H1A C1 H1B 108.5 . . ?
C4 C3 C202 104.7(8) . . ?
C4 C3 H3A 110.8 . . ?
C202 C3 H3A 110.8 . . ?
C4 C3 H3B 110.8 . . ?
C202 C3 H3B 110.8 . . ?
H3A C3 H3B 108.9 . . ?
O3 C4 C3 104.5(8) . . ?
O3 C4 H4A 110.9 . . ?
C3 C4 H4A 110.9 . . ?
O3 C4 H4B 110.9 . . ?
C3 C4 H4B 110.9 . . ?
H4A C4 H4B 108.9 . . ?
C1 C202 C3 101.8(8) . . ?
C1 C202 H20E 111.4 . . ?
C3 C202 H20E 111.4 . . ?
C1 C202 H20F 111.4 . . ?
C3 C202 H20F 111.4 . . ?
H20E C202 H20F 109.3 . . ?
C4' O3' C1' 109.7(10) . . ?
C4' O3' Mn1 123.2(7) . . ?
C1' O3' Mn1 127.0(8) . . ?
O3' C1' C203 103.4(10) . . ?
O3' C1' H1'1 111.1 . . ?
C203 C1' H1'1 111.1 . . ?
O3' C1' H1'2 111.1 . . ?
C203 C1' H1'2 111.1 . . ?
H1'1 C1' H1'2 109.0 . . ?
C203 C3' C4' 102.2(10) . . ?
C203 C3' H3'1 111.3 . . ?
C4' C3' H3'1 111.3 . . ?
C203 C3' H3'2 111.3 . . ?
C4' C3' H3'2 111.3 . . ?
H3'1 C3' H3'2 109.2 . . ?
O3' C4' C3' 105.4(10) . . ?
O3' C4' H4'1 110.7 . . ?
C3' C4' H4'1 110.7 . . ?
O3' C4' H4'2 110.7 . . ?
C3' C4' H4'2 110.7 . . ?
H4'1 C4' H4'2 108.8 . . ?
C3' C203 C1' 105.4(9) . . ?
C3' C203 H20G 110.7 . . ?
C1' C203 H20G 110.7 . . ?
C3' C203 H20H 110.7 . . ?
C1' C203 H20H 110.7 . . ?
H20G C203 H20H 108.8 . . ?
Ge1 O1 Mn1 159.15(18) . . ?
Ge2 O2 Mn1 159.26(18) . . ?
C5 O4 C8 110.2(6) . . ?
C5' O4 C8' 103.5(8) . . ?
C5 O4 Mn1 123.5(5) . . ?
C5' O4 Mn1 118.3(6) . . ?
C8 O4 Mn1 125.4(4) . . ?
C8' O4 Mn1 126.9(5) . . ?
Si1 O5 Ge1 144.57(16) . . ?
Si2 O6 Ge1 155.97(18) . . ?
Si3 O7 Ge1 147.48(18) . . ?
C12 O8 Si1 133.5(2) . . ?
C16 O9 Si1 131.8(3) . . ?
C20 O10 Si1 129.9(2) . . ?
C24 O11 Si2 129.8(3) . . ?
C28 O12 Si2 135.0(3) . . ?
C32 O13 Si2 132.2(3) . . ?
C36 O14 Si3 130.2(2) . . ?
C40 O15 Si3 134.5(2) . . ?
C44 O16 Si3 130.8(3) . . ?
Si4 O17 Ge2 143.22(17) . . ?
Si5 O18 Ge2 154.75(18) . . ?
Si6 O19 Ge2 145.68(18) . . ?
C48 O20 Si4 132.8(3) . . ?
C52 O21 Si4 133.5(2) . . ?
C56 O22 Si4 128.6(3) . . ?
C60 O23 Si5 132.3(3) . . ?
C65 O24 Si5 129.9(2) . . ?
C69 O25 Si5 132.4(3) . . ?
C73 O26 Si6 131.2(3) . . ?
C77 O27 Si6 133.4(3) . . ?
C81 O28 Si6 135.1(2) . . ?
O5 Si1 O8 109.99(15) . . ?
O5 Si1 O9 105.58(14) . . ?
O8 Si1 O9 113.16(14) . . ?
O5 Si1 O10 113.41(14) . . ?
O8 Si1 O10 106.57(14) . . ?
O9 Si1 O10 108.26(14) . . ?
O6 Si2 O12 113.21(16) . . ?
O6 Si2 O13 109.28(15) . . ?
O12 Si2 O13 106.07(15) . . ?
O6 Si2 O11 107.98(14) . . ?
O12 Si2 O11 113.89(14) . . ?
O13 Si2 O11 106.10(15) . . ?
O7 Si3 O15 110.46(15) . . ?
O7 Si3 O16 114.37(15) . . ?
O15 Si3 O16 105.82(14) . . ?
O7 Si3 O14 106.76(14) . . ?
O15 Si3 O14 113.20(15) . . ?
O16 Si3 O14 106.32(15) . . ?
O21 Si4 O17 115.43(16) . . ?
O21 Si4 O20 107.29(15) . . ?
O17 Si4 O20 109.94(14) . . ?
O21 Si4 O22 106.71(15) . . ?
O17 Si4 O22 105.32(15) . . ?
O20 Si4 O22 112.22(15) . . ?
O18 Si5 O24 106.03(15) . . ?
O18 Si5 O25 110.64(15) . . ?
O24 Si5 O25 112.99(15) . . ?
O18 Si5 O23 113.92(15) . . ?
O24 Si5 O23 106.41(15) . . ?
O25 Si5 O23 106.91(15) . . ?
O19 Si6 O28 113.26(14) . . ?
O19 Si6 O27 112.11(15) . . ?
O28 Si6 O27 106.88(15) . . ?
O19 Si6 O26 103.37(15) . . ?
O28 Si6 O26 108.34(15) . . ?
O27 Si6 O26 112.95(14) . . ?
O1 Mn1 O2 143.96(13) . . ?
O1 Mn1 O4 100.47(11) . . ?
O2 Mn1 O4 102.58(11) . . ?
O1 Mn1 O3' 107.2(2) . . ?
O2 Mn1 O3' 100.2(2) . . ?
O4 Mn1 O3' 90.0(3) . . ?
O1 Mn1 O3 105.1(2) . . ?
O2 Mn1 O3 98.1(2) . . ?
O4 Mn1 O3 99.2(3) . . ?
O1 Ge1 O6 112.52(14) . . ?
O1 Ge1 O5 112.90(13) . . ?
O6 Ge1 O5 105.36(12) . . ?
O1 Ge1 O7 112.69(13) . . ?
O6 Ge1 O7 106.69(12) . . ?
O5 Ge1 O7 106.10(12) . . ?
O2 Ge2 O19 114.13(13) . . ?
O2 Ge2 O18 113.53(13) . . ?
O19 Ge2 O18 104.92(13) . . ?
O2 Ge2 O17 111.31(13) . . ?
O19 Ge2 O17 105.35(12) . . ?
O18 Ge2 O17 106.94(13) . . ?
C151 O130 C123 86.7(7) . . ?
C110 C139 C151 121.1(9) . . ?
C110 C139 C123 42.9(5) . . ?
C151 C139 C123 79.4(8) . . ?
C110 C139 H13D 107.1 . . ?
C151 C139 H13D 107.1 . . ?
C123 C139 H13D 114.0 . . ?
C110 C139 H13E 107.1 . . ?
C151 C139 H13E 107.1 . . ?
C123 C139 H13E 134.7 . . ?
H13D C139 H13E 106.8 . . ?

loop_
_geom_bond_atom_site_label_1
_geom_bond_atom_site_label_2
_geom_bond_distance
_geom_bond_site_symmetry_2
_geom_bond_publ_flag
C9 C12 1.522(6) . ?
C9 H9A 0.9600 . ?
C9 H9B 0.9600 . ?
C9 H9C 0.9600 . ?
C10 C12 1.525(6) . ?
C10 H10A 0.9600 . ?
C10 H10B 0.9600 . ?
C10 H10C 0.9600 . ?
C11 C12 1.505(6) . ?
C11 H11A 0.9600 . ?
C11 H11B 0.9600 . ?
C11 H11C 0.9600 . ?
C12 O8 1.442(4) . ?
C13 C16 1.514(6) . ?
C13 H13A 0.9600 . ?
C13 H13B 0.9600 . ?
C13 H13C 0.9600 . ?
C14 C16 1.512(6) . ?
C14 H14A 0.9600 . ?
C14 H14B 0.9600 . ?
C14 H14C 0.9600 . ?
C15 C16 1.519(6) . ?
C15 H15A 0.9600 . ?
C15 H15B 0.9600 . ?
C15 H15C 0.9600 . ?
C16 O9 1.454(5) . ?
C17 C20 1.520(5) . ?
C17 H17A 0.9600 . ?
C17 H17B 0.9600 . ?
C17 H17C 0.9600 . ?
C18 C20 1.518(6) . ?
C18 H18A 0.9600 . ?
C18 H18B 0.9600 . ?
C18 H18C 0.9600 . ?
C19 C20 1.510(6) . ?
C19 H19A 0.9600 . ?
C19 H19B 0.9600 . ?
C19 H19C 0.9600 . ?
C20 O10 1.450(5) . ?
C21 C24 1.513(6) . ?
C21 H21A 0.9600 . ?
C21 H21B 0.9600 . ?
C21 H21C 0.9600 . ?
C22 C24 1.514(6) . ?
C22 H22A 0.9600 . ?
C22 H22B 0.9600 . ?
C22 H22C 0.9600 . ?
C23 C24 1.511(6) . ?
C23 H23A 0.9600 . ?
C23 H23B 0.9600 . ?
C23 H23C 0.9600 . ?
C24 O11 1.456(5) . ?
C25 C28 1.525(6) . ?
C25 H25A 0.9600 . ?
C25 H25B 0.9600 . ?
C25 H25C 0.9600 . ?
C26 C28 1.524(6) . ?
C26 H26A 0.9600 . ?
C26 H26B 0.9600 . ?
C26 H26C 0.9600 . ?
C27 C28 1.506(6) . ?
C27 H27A 0.9600 . ?
C27 H27B 0.9600 . ?
C27 H27C 0.9600 . ?
C28 O12 1.449(5) . ?
C29 C32 1.511(7) . ?
C29 H29A 0.9600 . ?
C29 H29B 0.9600 . ?
C29 H29C 0.9600 . ?
C30 C32 1.521(6) . ?
C30 H30A 0.9600 . ?
C30 H30B 0.9600 . ?
C30 H30C 0.9600 . ?
C31 C32 1.513(6) . ?
C31 H31A 0.9600 . ?
C31 H31B 0.9600 . ?
C31 H31C 0.9600 . ?
C32 O13 1.443(5) . ?
C33 C36 1.512(7) . ?
C33 H33A 0.9600 . ?
C33 H33B 0.9600 . ?
C33 H33C 0.9600 . ?
C34 C36 1.513(6) . ?
C34 H34A 0.9600 . ?
C34 H34B 0.9600 . ?
C34 H34C 0.9600 . ?
C35 C36 1.518(6) . ?
C35 H35A 0.9600 . ?
C35 H35B 0.9600 . ?
C35 H35C 0.9600 . ?
C36 O14 1.445(4) . ?
C37 C40 1.512(6) . ?
C37 H37A 0.9600 . ?
C37 H37B 0.9600 . ?
C37 H37C 0.9600 . ?
C38 C40 1.516(6) . ?
C38 H38A 0.9600 . ?
C38 H38B 0.9600 . ?
C38 H38C 0.9600 . ?
C39 C40 1.522(6) . ?
C39 H39A 0.9600 . ?
C39 H39B 0.9600 . ?
C39 H39C 0.9600 . ?
C40 O15 1.452(5) . ?
C41 C44 1.523(6) . ?
C41 H41A 0.9600 . ?
C41 H41B 0.9600 . ?
C41 H41C 0.9600 . ?
C42 C44 1.516(7) . ?
C42 H42A 0.9600 . ?
C42 H42B 0.9600 . ?
C42 H42C 0.9600 . ?
C43 C44 1.522(6) . ?
C43 H43A 0.9600 . ?
C43 H43B 0.9600 . ?
C43 H43C 0.9600 . ?
C44 O16 1.447(5) . ?
C45 C48 1.518(6) . ?
C45 H45A 0.9600 . ?
C45 H45B 0.9600 . ?
C45 H45C 0.9600 . ?
C46 C48 1.527(6) . ?
C46 H46A 0.9600 . ?
C46 H46B 0.9600 . ?
C46 H46C 0.9600 . ?
C47 C48 1.527(6) . ?
C47 H47A 0.9600 . ?
C47 H47B 0.9600 . ?
C47 H47C 0.9600 . ?
C48 O20 1.446(5) . ?
C49 C52 1.509(6) . ?
C49 H49A 0.9600 . ?
C49 H49B 0.9600 . ?
C49 H49C 0.9600 . ?
C50 C52 1.518(6) . ?
C50 H50A 0.9600 . ?
C50 H50B 0.9600 . ?
C50 H50C 0.9600 . ?
C51 C52 1.523(6) . ?
C51 H51A 0.9600 . ?
C51 H51B 0.9600 . ?
C51 H51C 0.9600 . ?
C52 O21 1.451(5) . ?
C53 C56 1.516(6) . ?
C53 H53A 0.9600 . ?
C53 H53B 0.9600 . ?
C53 H53C 0.9600 . ?
C54 C56 1.527(7) . ?
C54 H54A 0.9600 . ?
C54 H54B 0.9600 . ?
C54 H54C 0.9600 . ?
C55 C56 1.509(7) . ?
C55 H55A 0.9600 . ?
C55 H55B 0.9600 . ?
C55 H55C 0.9600 . ?
C56 O22 1.457(5) . ?
C57 C60 1.512(6) . ?
C57 H57A 0.9600 . ?
C57 H57B 0.9600 . ?
C57 H57C 0.9600 . ?
C58 C60 1.521(6) . ?
C58 H58A 0.9600 . ?
C58 H58B 0.9600 . ?
C58 H58C 0.9600 . ?
C59 C60 1.521(6) . ?
C59 H59A 0.9600 . ?
C59 H59B 0.9600 . ?
C59 H59C 0.9600 . ?
C60 O23 1.447(5) . ?
C61 C65 1.515(6) . ?
C61 H61A 0.9600 . ?
C61 H61B 0.9600 . ?
C61 H61C 0.9600 . ?
C62 C65 1.523(6) . ?
C62 H62A 0.9600 . ?
C62 H62B 0.9600 . ?
C62 H62C 0.9600 . ?
C64 C65 1.525(6) . ?
C64 H64A 0.9600 . ?
C64 H64B 0.9600 . ?
C64 H64C 0.9600 . ?
C65 O24 1.442(4) . ?
C66 C69 1.507(7) . ?
C66 H66A 0.9600 . ?
C66 H66B 0.9600 . ?
C66 H66C 0.9600 . ?
C67 C69 1.525(5) . ?
C67 H67A 0.9600 . ?
C67 H67B 0.9600 . ?
C67 H67C 0.9600 . ?
C68 C69 1.512(6) . ?
C68 H68A 0.9600 . ?
C68 H68B 0.9600 . ?
C68 H68C 0.9600 . ?
C69 O25 1.438(5) . ?
C70 C73 1.503(6) . ?
C70 H70A 0.9600 . ?
C70 H70B 0.9600 . ?
C70 H70C 0.9600 . ?
C71 C73 1.508(6) . ?
C71 H71A 0.9600 . ?
C71 H71B 0.9600 . ?
C71 H71C 0.9600 . ?
C72 C73 1.524(6) . ?
C72 H72A 0.9600 . ?
C72 H72B 0.9600 . ?
C72 H72C 0.9600 . ?
C73 O26 1.451(5) . ?
C74 C77 1.531(6) . ?
C74 H74A 0.9600 . ?
C74 H74B 0.9600 . ?
C74 H74C 0.9600 . ?
C75 C77 1.507(6) . ?
C75 H75A 0.9600 . ?
C75 H75B 0.9600 . ?
C75 H75C 0.9600 . ?
C76 C77 1.515(6) . ?
C76 H76A 0.9600 . ?
C76 H76B 0.9600 . ?
C76 H76C 0.9600 . ?
C77 O27 1.446(5) . ?
C78 C81 1.518(6) . ?
C78 H78A 0.9600 . ?
C78 H78B 0.9600 . ?
C78 H78C 0.9600 . ?
C79 C81 1.519(6) . ?
C79 H79A 0.9600 . ?
C79 H79B 0.9600 . ?
C79 H79C 0.9600 . ?
C80 C81 1.516(5) . ?
C80 H80A 0.9600 . ?
C80 H80B 0.9600 . ?
C80 H80C 0.9600 . ?
C81 O28 1.447(5) . ?
C110 C123 1.356(11) . ?
C110 C139 1.399(9) . ?
C110 H11D 0.9700 . ?
C110 H11E 0.9700 . ?
C151 C139 1.428(12) . ?
C151 O130 1.576(12) . ?
C151 H15D 0.9700 . ?
C151 H15E 0.9700 . ?
C123 O130 1.663(17) . ?
C123 C139 1.989(12) . ?
C123 H12A 0.9700 . ?
C123 H12B 0.9700 . ?
C5 O4 1.453(12) . ?
C5 C6 1.480(13) . ?
C5 H5A 0.9700 . ?
C5 H5B 0.9700 . ?
C6 C200 1.522(13) . ?
C6 H6A 0.9700 . ?
C6 H6B 0.9700 . ?
C8 O4 1.470(9) . ?
C8 C200 1.489(11) . ?
C8 H8A 0.9700 . ?
C8 H8B 0.9700 . ?
C200 H20A 0.9700 . ?
C200 H20B 0.9700 . ?
C5' O4 1.464(16) . ?
C5' C6' 1.60(2) . ?
C5' H5'1 0.9700 . ?
C5' H5'2 0.9700 . ?
C6' C201 1.484(17) . ?
C6' H6'1 0.9700 . ?
C6' H6'2 0.9700 . ?
C8' O4 1.479(14) . ?
C8' C201 1.511(17) . ?
C8' H8'1 0.9700 . ?
C8' H8'2 0.9700 . ?
C201 H20C 0.9700 . ?
C201 H20D 0.9700 . ?
O3 C4 1.486(13) . ?
O3 C1 1.504(12) . ?
O3 Mn1 2.159(8) . ?
C1 C202 1.466(14) . ?
C1 H1A 0.9700 . ?
C1 H1B 0.9700 . ?
C3 C4 1.499(13) . ?
C3 C202 1.543(16) . ?
C3 H3A 0.9700 . ?
C3 H3B 0.9700 . ?
C4 H4A 0.9700 . ?
C4 H4B 0.9700 . ?
C202 H20E 0.9700 . ?
C202 H20F 0.9700 . ?
O3' C4' 1.432(15) . ?
O3' C1' 1.454(15) . ?
O3' Mn1 2.149(8) . ?
C1' C203 1.551(18) . ?
C1' H1'1 0.9700 . ?
C1' H1'2 0.9700 . ?
C3' C203 1.470(16) . ?
C3' C4' 1.492(17) . ?
C3' H3'1 0.9700 . ?
C3' H3'2 0.9700 . ?
C4' H4'1 0.9700 . ?
C4' H4'2 0.9700 . ?
C203 H20G 0.9700 . ?
C203 H20H 0.9700 . ?
O1 Ge1 1.687(3) . ?
O1 Mn1 1.927(3) . ?
O2 Ge2 1.682(3) . ?
O2 Mn1 1.933(3) . ?
O4 Mn1 2.147(3) . ?
O5 Si1 1.613(3) . ?
O5 Ge1 1.741(3) . ?
O6 Si2 1.609(3) . ?
O6 Ge1 1.740(3) . ?
O7 Si3 1.609(3) . ?
O7 Ge1 1.748(3) . ?
O8 Si1 1.616(3) . ?
O9 Si1 1.616(3) . ?
O10 Si1 1.626(3) . ?
O11 Si2 1.624(3) . ?
O12 Si2 1.610(3) . ?
O13 Si2 1.622(3) . ?
O14 Si3 1.625(3) . ?
O15 Si3 1.617(3) . ?
O16 Si3 1.621(3) . ?
O17 Si4 1.616(3) . ?
O17 Ge2 1.757(3) . ?
O18 Si5 1.605(3) . ?
O18 Ge2 1.740(3) . ?
O19 Si6 1.608(3) . ?
O19 Ge2 1.737(3) . ?
O20 Si4 1.619(3) . ?
O21 Si4 1.612(3) . ?
O22 Si4 1.629(3) . ?
O23 Si5 1.629(3) . ?
O24 Si5 1.616(3) . ?
O25 Si5 1.626(3) . ?
O26 Si6 1.621(3) . ?
O27 Si6 1.618(3) . ?
O28 Si6 1.614(3) . ?
C139 H13D 0.9700 . ?
C139 H13E 0.9700 . ?
